data_7121064
loop_
_publ_author_name
'Tagne Kuate, Alain Charly'
'Naseer, Muhammad Moazzam'
'Lutter, Michael'
'Jurkschat, Klaus'

_publ_section_title
;
 Interplay of Lewis acidity, intramolecular O\\rightarrow Sn interactions
 and selectivity: organotin-functionalized crown ethers as ditopic hosts
 for sodium and potassium halides.
;
_journal_issue 7
_journal_name_full 'Chemical communications (Cambridge, England)'
_journal_page_first 739
_journal_page_last 742
_journal_paper_doi 10.1039/c7cc09263f
_journal_volume 54
_journal_year 2018
_chemical_formula_moiety 'C20 H32 I2 O6 Sn'
_chemical_formula_sum 'C20 H32 I2 O6 Sn'
_chemical_formula_weight 740.94
_chemical_melting_point 446.5(15)
_chemical_name_systematic
;
Diiodo-(1,4,7,10,13,16-hexaoxa-cyclononadec-18-ylmethyl)-phenylstannane
;
_space_group_crystal_system monoclinic
_space_group_IT_number 14
_space_group_name_Hall '-P 2yn'
_space_group_name_H-M_alt 'P 1 21/n 1'
_symmetry_space_group_name_Hall '-P 2yn'
_symmetry_space_group_name_H-M 'P 1 21/n 1'
_atom_sites_solution_hydrogens geom
_audit_creation_method SHELXL-2014/7
_audit_update_record
;
2017-07-27 deposited with the CCDC.
2018-01-02 downloaded from the CCDC.
;
_cell_angle_alpha 90
_cell_angle_beta 107.462(4)
_cell_angle_gamma 90
_cell_formula_units_Z 4
_cell_length_a 13.1138(7)
_cell_length_b 14.1448(11)
_cell_length_c 14.5344(11)
_cell_measurement_reflns_used 27429
_cell_measurement_temperature 173(2)
_cell_measurement_theta_max 27.49
_cell_measurement_theta_min 2.94
_cell_volume 2571.8(3)
_computing_cell_refinement
;
DENZO and SCALEPACK (Otwinowski & Minor, 1997)
;
_computing_data_collection 'Bruker XSCANS'
_computing_data_reduction
;
DENZO and SCALEPACK (Otwinowski & Minor, 1997)
;
_computing_molecular_graphics 'ORTEP-III (1.0.3) (Farrugia, 2012)'
_computing_publication_material 'enCIFer Version 1.5.2'
_computing_structure_refinement 'SHELXL-2014/7 (Sheldrick, 2014)'
_computing_structure_solution 'SHELXS-97 (Sheldrick, 1990)'
_diffrn_ambient_temperature 173(2)
_diffrn_measured_fraction_theta_full 0.998
_diffrn_measured_fraction_theta_max 0.999
_diffrn_measurement_device_type 'Bruker P4'
_diffrn_measurement_method '\w scans'
_diffrn_radiation_monochromator graphite
_diffrn_radiation_source 'sealed tube'
_diffrn_radiation_type MoK\a
_diffrn_radiation_wavelength 0.71073
_diffrn_reflns_av_R_equivalents 0.054
_diffrn_reflns_av_unetI/netI 0.1430
_diffrn_reflns_Laue_measured_fraction_full 0.998
_diffrn_reflns_Laue_measured_fraction_max 0.999
_diffrn_reflns_limit_h_max 17
_diffrn_reflns_limit_h_min -17
_diffrn_reflns_limit_k_max 18
_diffrn_reflns_limit_k_min -18
_diffrn_reflns_limit_l_max 17
_diffrn_reflns_limit_l_min -18
_diffrn_reflns_number 5327
_diffrn_reflns_point_group_measured_fraction_full 0.998
_diffrn_reflns_point_group_measured_fraction_max 0.999
_diffrn_reflns_theta_full 25.242
_diffrn_reflns_theta_max 26.498
_diffrn_reflns_theta_min 2.938
_exptl_absorpt_coefficient_mu 3.424
_exptl_absorpt_correction_T_max 1.000
_exptl_absorpt_correction_T_min 0.884
_exptl_absorpt_correction_type multi-scan
_exptl_absorpt_process_details
;
R.H. Blessing, Acta Crystallogr., Sect A 1995, 51, 33-38
;
_exptl_crystal_colour yellow
_exptl_crystal_density_diffrn 1.914
_exptl_crystal_description block
_exptl_crystal_F_000 1424
_exptl_crystal_size_max 0.200
_exptl_crystal_size_mid 0.200
_exptl_crystal_size_min 0.180
_refine_diff_density_max 0.652
_refine_diff_density_min -0.724
_refine_diff_density_rms 0.109
_refine_ls_extinction_method none
_refine_ls_goodness_of_fit_ref 0.480
_refine_ls_hydrogen_treatment constr
_refine_ls_matrix_type full
_refine_ls_number_parameters 262
_refine_ls_number_reflns 5327
_refine_ls_number_restraints 0
_refine_ls_restrained_S_all 0.480
_refine_ls_R_factor_all 0.0810
_refine_ls_R_factor_gt 0.0267
_refine_ls_shift/su_max 0.002
_refine_ls_shift/su_mean 0.000
_refine_ls_structure_factor_coef Fsqd
_refine_ls_weighting_details 'w=1/[\s^2^(Fo^2^)+(0.0400P)^2^] where P=(Fo^2^+2Fc^2^)/3'
_refine_ls_weighting_scheme calc
_refine_ls_wR_factor_gt 0.0484
_refine_ls_wR_factor_ref 0.0563
_reflns_Friedel_coverage 0.000
_reflns_number_gt 2723
_reflns_number_total 5327
_reflns_threshold_expression 'I > 2\s(I)'
_cod_data_source_file c7cc09263f2.cif
_cod_data_source_block comp2
_cod_depositor_comments
;
The following automatic conversions were performed:

'_chemical_melting_point' value '445-448' was changed to '446.5(15)'
- the average value was taken and precision was estimated.

Automatic conversion script
Id: cif_fix_values 4973 2017-02-22 13:04:09Z antanas 

 Adding full bibliography for 7121060--7121064.cif.
;
_cod_database_code 7121064
_shelx_shelxl_version_number 2014/7
_ccdc_chemdiag_type ChemDraw
_ccdc_chemdiag_records comp2.cdx
_shelx_space_group_comment
;
The symmetry employed for this shelxl refinement is uniquely defined
by the following loop, which should always be used as a source of
symmetry information in preference to the above space-group names.
They are only intended as comments.
;
_shelx_estimated_absorpt_t_min 0.548
_shelx_estimated_absorpt_t_max 0.578

loop_
_space_group_symop_operation_xyz
'x, y, z'
'-x+1/2, y+1/2, -z+1/2'
'-x, -y, -z'
'x-1/2, -y-1/2, z-1/2'

loop_
_atom_site_label
_atom_site_type_symbol
_atom_site_fract_x
_atom_site_fract_y
_atom_site_fract_z
_atom_site_U_iso_or_equiv
_atom_site_adp_type
_atom_site_occupancy
_atom_site_site_symmetry_order
_atom_site_calc_flag
_atom_site_refinement_flags_posn
_atom_site_refinement_flags_adp
I1 I 0.14345(2) 0.86773(2) 0.16711(2) 0.03392(9) Uani 1 1 d . .
Sn1 Sn -0.00559(2) 0.72132(2) 0.12923(2) 0.02572(9) Uani 1 1 d . .
I2 I 0.13906(2) 0.57177(2) 0.19264(2) 0.03665(10) Uani 1 1 d . .
O1 O -0.1442(2) 0.8411(2) 0.04222(19) 0.0317(8) Uani 1 1 d . .
O2 O -0.3340(2) 0.9502(2) 0.0470(2) 0.0340(8) Uani 1 1 d . .
O3 O -0.4500(2) 0.8622(2) 0.1708(2) 0.0322(8) Uani 1 1 d . .
O4 O -0.5276(2) 0.6713(2) 0.1553(2) 0.0406(8) Uani 1 1 d . .
O5 O -0.3804(2) 0.5102(2) 0.1421(2) 0.0439(9) Uani 1 1 d . .
O6 O -0.1864(2) 0.6398(2) 0.05885(19) 0.0306(7) Uani 1 1 d . .
C1 C -0.0663(3) 0.7366(3) 0.2492(3) 0.0220(10) Uani 1 1 d . .
C2 C -0.1678(3) 0.7722(3) 0.2391(3) 0.0256(10) Uani 1 1 d . .
H2A H -0.2143 0.7867 0.1768 0.031 Uiso 1 1 calc R U
C3 C -0.2015(3) 0.7866(3) 0.3198(3) 0.0311(11) Uani 1 1 d . .
H3A H -0.2713 0.8102 0.3123 0.037 Uiso 1 1 calc R U
C4 C -0.1345(4) 0.7669(3) 0.4111(3) 0.0337(12) Uani 1 1 d . .
H4A H -0.1572 0.7787 0.4662 0.040 Uiso 1 1 calc R U
C5 C -0.0341(4) 0.7297(3) 0.4215(3) 0.0323(11) Uani 1 1 d . .
H5A H 0.0118 0.7147 0.4839 0.039 Uiso 1 1 calc R U
C6 C 0.0000(3) 0.7143(3) 0.3411(3) 0.0279(11) Uani 1 1 d . .
H6A H 0.0689 0.6884 0.3487 0.034 Uiso 1 1 calc R U
C21 C -0.0336(3) 0.6957(4) -0.0214(3) 0.0410(13) Uani 1 1 d . .
H21A H 0.0141 0.7359 -0.0462 0.049 Uiso 1 1 calc R U
H21B H -0.0185 0.6287 -0.0321 0.049 Uiso 1 1 calc R U
C22 C -0.1499(3) 0.7186(3) -0.0738(3) 0.0353(12) Uani 1 1 d . .
H22A H -0.1606 0.7090 -0.1443 0.042 Uiso 1 1 calc R U
C23 C -0.1730(4) 0.8217(3) -0.0599(3) 0.0399(13) Uani 1 1 d . .
H23A H -0.1311 0.8626 -0.0905 0.048 Uiso 1 1 calc R U
H23B H -0.2499 0.8351 -0.0904 0.048 Uiso 1 1 calc R U
C24 C -0.1421(4) 0.9397(3) 0.0653(3) 0.0354(12) Uani 1 1 d . .
H24A H -0.0858 0.9709 0.0434 0.042 Uiso 1 1 calc R U
H24B H -0.1225 0.9467 0.1362 0.042 Uiso 1 1 calc R U
C25 C -0.2475(3) 0.9897(3) 0.0200(3) 0.0393(13) Uani 1 1 d . .
H25A H -0.2397 1.0571 0.0391 0.047 Uiso 1 1 calc R U
H25B H -0.2645 0.9868 -0.0511 0.047 Uiso 1 1 calc R U
C26 C -0.3417(3) 0.9850(3) 0.1366(3) 0.0336(12) Uani 1 1 d . .
H26A H -0.3329 1.0546 0.1391 0.040 Uiso 1 1 calc R U
H26B H -0.2841 0.9572 0.1903 0.040 Uiso 1 1 calc R U
C27 C -0.4483(4) 0.9595(3) 0.1470(3) 0.0344(12) Uani 1 1 d . .
H27A H -0.4627 0.9985 0.1982 0.041 Uiso 1 1 calc R U
H27B H -0.5049 0.9724 0.0858 0.041 Uiso 1 1 calc R U
C28 C -0.5523(4) 0.8353(3) 0.1744(3) 0.0384(12) Uani 1 1 d . .
H28A H -0.6031 0.8359 0.1084 0.046 Uiso 1 1 calc R U
H28B H -0.5778 0.8814 0.2138 0.046 Uiso 1 1 calc R U
C29 C -0.5498(4) 0.7390(3) 0.2168(4) 0.0425(13) Uani 1 1 d . .
H29A H -0.4943 0.7366 0.2803 0.051 Uiso 1 1 calc R U
H29B H -0.6198 0.7250 0.2266 0.051 Uiso 1 1 calc R U
C30 C -0.5223(4) 0.5792(3) 0.1976(4) 0.0535(15) Uani 1 1 d . .
H30A H -0.5931 0.5619 0.2039 0.064 Uiso 1 1 calc R U
H30B H -0.4699 0.5793 0.2628 0.064 Uiso 1 1 calc R U
C31 C -0.4903(4) 0.5102(3) 0.1366(4) 0.0469(14) Uani 1 1 d . .
H31A H -0.5092 0.4463 0.1541 0.056 Uiso 1 1 calc R U
H31B H -0.5328 0.5219 0.0688 0.056 Uiso 1 1 calc R U
C32 C -0.3425(3) 0.5908(3) 0.1036(3) 0.0349(12) Uani 1 1 d . .
H32A H -0.3362 0.6458 0.1470 0.042 Uiso 1 1 calc R U
H32B H -0.3921 0.6073 0.0395 0.042 Uiso 1 1 calc R U
C33 C -0.2346(3) 0.5640(3) 0.0950(3) 0.0356(12) Uani 1 1 d . .
H33A H -0.1873 0.5450 0.1592 0.043 Uiso 1 1 calc R U
H33B H -0.2427 0.5089 0.0513 0.043 Uiso 1 1 calc R U
C34 C -0.2249(3) 0.6506(3) -0.0446(3) 0.0347(12) Uani 1 1 d . .
H34A H -0.2985 0.6762 -0.0642 0.042 Uiso 1 1 calc R U
H34B H -0.2257 0.5887 -0.0765 0.042 Uiso 1 1 calc R U

loop_
_atom_site_aniso_label
_atom_site_aniso_U_11
_atom_site_aniso_U_22
_atom_site_aniso_U_33
_atom_site_aniso_U_23
_atom_site_aniso_U_13
_atom_site_aniso_U_12
I1 0.02383(18) 0.0351(2) 0.04129(19) 0.00530(15) 0.00742(14) -0.00456(15)
Sn1 0.02104(18) 0.03097(19) 0.02500(17) -0.00023(14) 0.00668(14) -0.00118(15)
I2 0.0368(2) 0.0330(2) 0.0420(2) 0.00154(15) 0.01470(16) 0.00733(15)
O1 0.0269(19) 0.034(2) 0.0296(18) 0.0061(14) 0.0020(14) 0.0036(15)
O2 0.0230(19) 0.044(2) 0.0353(19) 0.0046(15) 0.0087(15) -0.0003(15)
O3 0.0244(19) 0.0337(19) 0.0396(19) 0.0032(15) 0.0114(15) 0.0040(15)
O4 0.048(2) 0.033(2) 0.049(2) 0.0034(17) 0.0263(17) -0.0017(17)
O5 0.034(2) 0.033(2) 0.066(2) 0.0134(17) 0.0177(18) 0.0011(16)
O6 0.0282(19) 0.037(2) 0.0264(17) 0.0001(15) 0.0078(14) -0.0047(15)
C1 0.017(2) 0.023(3) 0.027(3) -0.004(2) 0.007(2) -0.004(2)
C2 0.026(3) 0.021(2) 0.028(3) -0.001(2) 0.006(2) -0.006(2)
C3 0.027(3) 0.030(3) 0.039(3) -0.001(2) 0.013(2) 0.006(2)
C4 0.039(3) 0.038(3) 0.027(3) 0.000(2) 0.014(2) -0.001(2)
C5 0.032(3) 0.038(3) 0.023(3) 0.003(2) 0.003(2) -0.006(2)
C6 0.023(3) 0.025(3) 0.032(3) -0.001(2) 0.004(2) 0.001(2)
C21 0.031(3) 0.069(4) 0.024(3) -0.004(2) 0.010(2) -0.004(3)
C22 0.026(3) 0.059(3) 0.018(2) -0.002(2) 0.002(2) -0.006(3)
C23 0.038(3) 0.048(3) 0.028(3) 0.007(2) 0.001(2) -0.007(3)
C24 0.032(3) 0.030(3) 0.048(3) 0.010(2) 0.019(2) -0.001(2)
C25 0.030(3) 0.041(3) 0.052(3) 0.018(3) 0.020(2) 0.008(2)
C26 0.028(3) 0.033(3) 0.037(3) 0.001(2) 0.005(2) 0.001(2)
C27 0.031(3) 0.035(3) 0.036(3) 0.001(2) 0.009(2) 0.006(2)
C28 0.030(3) 0.046(3) 0.044(3) -0.004(3) 0.018(2) 0.002(3)
C29 0.044(3) 0.045(3) 0.048(3) -0.003(3) 0.027(3) -0.006(3)
C30 0.063(4) 0.044(4) 0.061(4) 0.006(3) 0.030(3) -0.008(3)
C31 0.046(4) 0.037(3) 0.066(4) -0.002(3) 0.029(3) -0.011(3)
C32 0.030(3) 0.034(3) 0.042(3) 0.003(2) 0.013(2) -0.005(2)
C33 0.032(3) 0.036(3) 0.039(3) 0.002(2) 0.011(2) -0.004(2)
C34 0.030(3) 0.046(3) 0.022(3) -0.003(2) -0.001(2) 0.000(2)

loop_
_atom_type_symbol
_atom_type_description
_atom_type_scat_dispersion_real
_atom_type_scat_dispersion_imag
_atom_type_scat_source
C C 0.0033 0.0016 'International Tables Vol C Tables 4.2.6.8 and 6.1.1.4'
H H 0.0000 0.0000 'International Tables Vol C Tables 4.2.6.8 and 6.1.1.4'
O O 0.0106 0.0060 'International Tables Vol C Tables 4.2.6.8 and 6.1.1.4'
Sn Sn -0.6537 1.4246 'International Tables Vol C Tables 4.2.6.8 and 6.1.1.4'
I I -0.4742 1.8119 'International Tables Vol C Tables 4.2.6.8 and 6.1.1.4'

loop_
_geom_angle_atom_site_label_1
_geom_angle_atom_site_label_2
_geom_angle_atom_site_label_3
_geom_angle
C1 Sn1 C21 149.54(16)
C1 Sn1 O1 87.28(13)
C21 Sn1 O1 74.03(14)
C1 Sn1 I1 100.05(10)
C21 Sn1 I1 102.88(13)
O1 Sn1 I1 87.55(7)
C1 Sn1 I2 100.90(11)
C21 Sn1 I2 95.73(13)
O1 Sn1 I2 169.43(7)
I1 Sn1 I2 97.494(14)
C24 O1 C23 113.9(3)
C24 O1 Sn1 125.1(2)
C23 O1 Sn1 108.3(2)
C25 O2 C26 113.5(3)
C28 O3 C27 110.8(3)
C29 O4 C30 109.9(4)
C31 O5 C32 116.5(3)
C33 O6 C34 114.2(3)
C2 C1 C6 119.1(4)
C2 C1 Sn1 122.1(3)
C6 C1 Sn1 118.8(3)
C1 C2 C3 120.1(4)
C1 C2 H2A 119.9
C3 C2 H2A 119.9
C4 C3 C2 120.7(4)
C4 C3 H3A 119.7
C2 C3 H3A 119.7
C5 C4 C3 119.5(4)
C5 C4 H4A 120.3
C3 C4 H4A 120.3
C4 C5 C6 120.3(4)
C4 C5 H5A 119.9
C6 C5 H5A 119.9
C5 C6 C1 120.4(4)
C5 C6 H6A 119.8
C1 C6 H6A 119.8
C22 C21 Sn1 108.4(3)
C22 C21 H21A 110.0
Sn1 C21 H21A 110.0
C22 C21 H21B 110.0
Sn1 C21 H21B 110.0
H21A C21 H21B 108.4
C23 C22 C21 110.4(4)
C23 C22 C34 113.4(4)
C21 C22 C34 111.1(4)
C23 C22 H22A 107.2
C21 C22 H22A 107.2
C34 C22 H22A 107.2
O1 C23 C22 108.6(3)
O1 C23 H23A 110.0
C22 C23 H23A 110.0
O1 C23 H23B 110.0
C22 C23 H23B 110.0
H23A C23 H23B 108.4
O1 C24 C25 113.7(4)
O1 C24 H24A 108.8
C25 C24 H24A 108.8
O1 C24 H24B 108.8
C25 C24 H24B 108.8
H24A C24 H24B 107.7
O2 C25 C24 113.3(4)
O2 C25 H25A 108.9
C24 C25 H25A 108.9
O2 C25 H25B 108.9
C24 C25 H25B 108.9
H25A C25 H25B 107.7
O2 C26 C27 109.5(3)
O2 C26 H26A 109.8
C27 C26 H26A 109.8
O2 C26 H26B 109.8
C27 C26 H26B 109.8
H26A C26 H26B 108.2
O3 C27 C26 110.1(4)
O3 C27 H27A 109.6
C26 C27 H27A 109.6
O3 C27 H27B 109.6
C26 C27 H27B 109.6
H27A C27 H27B 108.2
O3 C28 C29 111.0(4)
O3 C28 H28A 109.4
C29 C28 H28A 109.4
O3 C28 H28B 109.4
C29 C28 H28B 109.4
H28A C28 H28B 108.0
O4 C29 C28 110.2(4)
O4 C29 H29A 109.6
C28 C29 H29A 109.6
O4 C29 H29B 109.6
C28 C29 H29B 109.6
H29A C29 H29B 108.1
O4 C30 C31 109.4(4)
O4 C30 H30A 109.8
C31 C30 H30A 109.8
O4 C30 H30B 109.8
C31 C30 H30B 109.8
H30A C30 H30B 108.2
O5 C31 C30 116.0(4)
O5 C31 H31A 108.3
C30 C31 H31A 108.3
O5 C31 H31B 108.3
C30 C31 H31B 108.3
H31A C31 H31B 107.4
O5 C32 C33 106.1(4)
O5 C32 H32A 110.5
C33 C32 H32A 110.5
O5 C32 H32B 110.5
C33 C32 H32B 110.5
H32A C32 H32B 108.7
O6 C33 C32 111.9(4)
O6 C33 H33A 109.2
C32 C33 H33A 109.2
O6 C33 H33B 109.2
C32 C33 H33B 109.2
H33A C33 H33B 107.9
O6 C34 C22 107.7(3)
O6 C34 H34A 110.2
C22 C34 H34A 110.2
O6 C34 H34B 110.2
C22 C34 H34B 110.2
H34A C34 H34B 108.5

loop_
_geom_bond_atom_site_label_1
_geom_bond_atom_site_label_2
_geom_bond_distance
I1 Sn1 2.7868(4)
Sn1 C1 2.134(4)
Sn1 C21 2.139(4)
Sn1 O1 2.528(3)
Sn1 I2 2.8060(5)
O1 C24 1.433(5)
O1 C23 1.444(5)
O2 C25 1.422(5)
O2 C26 1.423(5)
O3 C28 1.410(5)
O3 C27 1.421(5)
O4 C29 1.398(5)
O4 C30 1.434(5)
O5 C31 1.419(5)
O5 C32 1.424(5)
O6 C33 1.424(5)
O6 C34 1.444(4)
C1 C2 1.390(5)
C1 C6 1.393(6)
C2 C3 1.386(5)
C2 H2A 0.9500
C3 C4 1.382(6)
C3 H3A 0.9500
C4 C5 1.383(6)
C4 H4A 0.9500
C5 C6 1.388(6)
C5 H5A 0.9500
C6 H6A 0.9500
C21 C22 1.522(6)
C21 H21A 0.9900
C21 H21B 0.9900
C22 C23 1.516(6)
C22 C34 1.524(6)
C22 H22A 1.0000
C23 H23A 0.9900
C23 H23B 0.9900
C24 C25 1.516(6)
C24 H24A 0.9900
C24 H24B 0.9900
C25 H25A 0.9900
C25 H25B 0.9900
C26 C27 1.495(6)
C26 H26A 0.9900
C26 H26B 0.9900
C27 H27A 0.9900
C27 H27B 0.9900
C28 C29 1.491(6)
C28 H28A 0.9900
C28 H28B 0.9900
C29 H29A 0.9900
C29 H29B 0.9900
C30 C31 1.462(6)
C30 H30A 0.9900
C30 H30B 0.9900
C31 H31A 0.9900
C31 H31B 0.9900
C32 C33 1.506(5)
C32 H32A 0.9900
C32 H32B 0.9900
C33 H33A 0.9900
C33 H33B 0.9900
C34 H34A 0.9900
C34 H34B 0.9900

loop_
_geom_torsion_atom_site_label_1
_geom_torsion_atom_site_label_2
_geom_torsion_atom_site_label_3
_geom_torsion_atom_site_label_4
_geom_torsion
C6 C1 C2 C3 1.0(6)
Sn1 C1 C2 C3 -175.9(3)
C1 C2 C3 C4 0.8(6)
C2 C3 C4 C5 -2.0(7)
C3 C4 C5 C6 1.4(7)
C4 C5 C6 C1 0.4(6)
C2 C1 C6 C5 -1.6(6)
Sn1 C1 C6 C5 175.4(3)
Sn1 C21 C22 C23 61.1(4)
Sn1 C21 C22 C34 -65.7(4)
C24 O1 C23 C22 168.2(3)
Sn1 O1 C23 C22 24.2(4)
C21 C22 C23 O1 -55.7(5)
C34 C22 C23 O1 69.7(4)
C23 O1 C24 C25 58.0(5)
Sn1 O1 C24 C25 -165.0(2)
C26 O2 C25 C24 84.0(5)
O1 C24 C25 O2 58.6(5)
C25 O2 C26 C27 165.8(3)
C28 O3 C27 C26 -176.0(4)
O2 C26 C27 O3 75.9(4)
C27 O3 C28 C29 -169.5(4)
C30 O4 C29 C28 178.4(4)
O3 C28 C29 O4 -66.8(5)
C29 O4 C30 C31 -175.3(4)
C32 O5 C31 C30 -68.6(5)
O4 C30 C31 O5 76.0(5)
C31 O5 C32 C33 -166.2(4)
C34 O6 C33 C32 -80.7(5)
O5 C32 C33 O6 -178.8(3)
C33 O6 C34 C22 -167.7(4)
C23 C22 C34 O6 -81.0(4)
C21 C22 C34 O6 44.0(5)
